data_7026666
loop_
_publ_author_name
'Sun, Ya-guang'
'Wu, Yong-li'
'Xiong, Gang'
'Smet, Philippe F.'
'Ding, Fu'
'Guo, Mei-yan'
'Zhu, Ming-chang'
'Gao, En-jun'
'Poelman, Dirk'
'Verpoort, Francis'

_publ_section_title
;
 Hydrothermal synthesis, crystal structure and properties of Ag(I)-4f
 compounds based on 1H-benzimidazole-5,6-dicarboxylic acid.
;
_journal_issue 47
_journal_name_full 'Dalton transactions (Cambridge, England : 2003)'
_journal_page_first 11383
_journal_page_last 11395
_journal_paper_doi 10.1039/c0dt00579g
_journal_volume 39
_journal_year 2010
_chemical_formula_sum 'C18 H13 Ag Gd N4 O10.5'
_chemical_formula_weight 718.44
_chemical_name_systematic
;
?
;
_space_group_IT_number 56
_symmetry_cell_setting orthorhombic
_symmetry_space_group_name_Hall '-P 2ab 2ac'
_symmetry_space_group_name_H-M 'P c c n'
_atom_sites_solution_hydrogens geom
_atom_sites_solution_primary direct
_atom_sites_solution_secondary difmap
_audit_creation_method SHELXL-97
_cell_angle_alpha 90.00
_cell_angle_beta 90.00
_cell_angle_gamma 90.00
_cell_formula_units_Z 8
_cell_length_a 25.287(5)
_cell_length_b 8.5525(17)
_cell_length_c 17.827(4)
_cell_measurement_temperature 293(2)
_cell_measurement_theta_max 25.02
_cell_measurement_theta_min 2.28
_cell_volume 3855.4(14)
_computing_cell_refinement 'Bruker XSCANS'
_computing_data_collection 'Bruker XSCANS'
_computing_data_reduction 'Bruker SHELXTL'
_computing_molecular_graphics 'Bruker SHELXTL'
_computing_publication_material 'Bruker SHELXTL'
_computing_structure_refinement 'SHELXL-97 (Sheldrick, 1997)'
_computing_structure_solution 'SHELXS-97 (Sheldrick, 1990)'
_diffrn_ambient_temperature 293(2)
_diffrn_detector_area_resol_mean 0
_diffrn_measured_fraction_theta_full 0.999
_diffrn_measured_fraction_theta_max 0.999
_diffrn_measurement_device_type 'Bruker P4'
_diffrn_measurement_method '\w scans'
_diffrn_radiation_monochromator graphite
_diffrn_radiation_source 'fine-focus sealed tube'
_diffrn_radiation_type MoK\a
_diffrn_radiation_wavelength 0.71073
_diffrn_reflns_av_R_equivalents 0.0430
_diffrn_reflns_av_sigmaI/netI 0.0257
_diffrn_reflns_limit_h_max 30
_diffrn_reflns_limit_h_min -28
_diffrn_reflns_limit_k_max 9
_diffrn_reflns_limit_k_min -10
_diffrn_reflns_limit_l_max 21
_diffrn_reflns_limit_l_min -21
_diffrn_reflns_number 23975
_diffrn_reflns_theta_full 25.02
_diffrn_reflns_theta_max 25.02
_diffrn_reflns_theta_min 2.28
_diffrn_standards_decay_% 0
_diffrn_standards_interval_count 0
_diffrn_standards_interval_time 0
_diffrn_standards_number 0
_exptl_absorpt_coefficient_mu 4.502
_exptl_absorpt_correction_T_max 0.4663
_exptl_absorpt_correction_T_min 0.3453
_exptl_absorpt_correction_type multi-scan
_exptl_absorpt_process_details SADABS
_exptl_crystal_colour colorless
_exptl_crystal_density_diffrn 2.476
_exptl_crystal_density_method 'not measured'
_exptl_crystal_description square
_exptl_crystal_F_000 2752
_exptl_crystal_size_max 0.30
_exptl_crystal_size_mid 0.30
_exptl_crystal_size_min 0.20
_refine_diff_density_max 1.034
_refine_diff_density_min -2.488
_refine_diff_density_rms 0.152
_refine_ls_extinction_coef 0.00134(11)
_refine_ls_extinction_expression Fc^*^=kFc[1+0.001xFc^2^\l^3^/sin(2\q)]^-1/4^
_refine_ls_extinction_method SHELXL
_refine_ls_goodness_of_fit_ref 1.081
_refine_ls_hydrogen_treatment none
_refine_ls_matrix_type full
_refine_ls_number_parameters 313
_refine_ls_number_reflns 3401
_refine_ls_number_restraints 894
_refine_ls_restrained_S_all 1.110
_refine_ls_R_factor_all 0.0348
_refine_ls_R_factor_gt 0.0323
_refine_ls_shift/su_max 0.001
_refine_ls_shift/su_mean 0.000
_refine_ls_structure_factor_coef Fsqd
_refine_ls_weighting_details 'calc w=1/[\s^2^(Fo^2^)+(0.0416P)^2^+27.8445P] where P=(Fo^2^+2Fc^2^)/3'
_refine_ls_weighting_scheme calc
_refine_ls_wR_factor_gt 0.0862
_refine_ls_wR_factor_ref 0.0878
_reflns_number_gt 3178
_reflns_number_total 3401
_reflns_threshold_expression >2sigma(I)
_cod_data_source_file c0dt00579g.txt
_cod_data_source_block 3
_cod_depositor_comments
;
The following automatic conversions were performed:

'_symmetry_cell_setting' value 'Orthorhombic' changed to
'orthorhombic' according to
/home/saulius/struct/CIF-dictionaries/cif_core.dic dictionary named
'cif_core.dic' version 2.4.2 from 2011-04-26.

Automatic conversion script
Id: cif_fix_values 1891 2012-01-12 08:04:46Z andrius 
;
_cod_original_cell_volume 3855.4(13)
_cod_original_sg_symbol_H-M Pccn
_cod_original_formula_sum 'C18 H13 Ag Gd N4 O10.50'
_cod_database_code 7026666

loop_
_symmetry_equiv_pos_as_xyz
'x, y, z'
'-x+1/2, -y+1/2, z'
'-x, y+1/2, -z+1/2'
'x+1/2, -y, -z+1/2'
'-x, -y, -z'
'x-1/2, y-1/2, -z'
'x, -y-1/2, z-1/2'
'-x-1/2, y, z-1/2'

loop_
_atom_site_label
_atom_site_type_symbol
_atom_site_fract_x
_atom_site_fract_y
_atom_site_fract_z
_atom_site_U_iso_or_equiv
_atom_site_adp_type
_atom_site_occupancy
_atom_site_symmetry_multiplicity
_atom_site_calc_flag
_atom_site_refinement_flags
O3 O 1.02063(14) 0.9226(5) 0.6598(2) 0.0178(8) Uani 1 1 d U
O6 O 0.53151(15) 0.0886(5) 0.2892(2) 0.0176(8) Uani 1 1 d U
O5 O 0.52660(17) -0.0618(5) 0.3886(2) 0.0256(9) Uani 1 1 d U
C14 C 0.5479(2) 0.0493(7) 0.3548(3) 0.0184(10) Uani 1 1 d U
C13 C 0.5936(2) 0.1350(7) 0.3884(3) 0.0183(10) Uani 1 1 d U
C2 C 0.9434(2) 0.8947(7) 0.5822(3) 0.0173(10) Uani 1 1 d U
O4 O 0.97524(16) 1.1347(5) 0.6275(2) 0.0208(9) Uani 1 1 d U
C1 C 0.9819(2) 0.9902(7) 0.6281(3) 0.0165(11) Uani 1 1 d U
O2 O 0.93882(15) 0.7777(5) 0.7390(2) 0.0199(8) Uani 1 1 d U
C9 C 0.9254(2) 0.6915(7) 0.6851(4) 0.0207(11) Uani 1 1 d U
C8 C 0.9160(2) 0.7600(7) 0.6094(3) 0.0185(10) Uani 1 1 d U
C7 C 0.8791(2) 0.6854(7) 0.5634(4) 0.0233(11) Uani 1 1 d U
H7 H 0.8596 0.6009 0.5811 0.028 Uiso 1 1 calc R
Gd1 Gd 0.523617(10) 0.33565(3) 0.216921(15) 0.01309(13) Uani 1 1 d U
Ag2 Ag 0.773099(19) 0.53877(6) 0.45135(3) 0.03137(18) Uani 1 1 d U
O7 O 0.61211(16) 0.2533(5) 0.2146(2) 0.0216(9) Uani 1 1 d U
C16 C 0.6757(2) 0.2798(8) 0.3708(4) 0.0234(10) Uani 1 1 d U
H16 H 0.7029 0.3166 0.3404 0.028 Uiso 1 1 calc R
N2 N 0.88972(19) 0.8737(6) 0.3884(3) 0.0220(10) Uani 1 1 d U
H2A H 0.9034 0.9378 0.3567 0.026 Uiso 1 1 calc R
C15 C 0.6753(2) 0.3104(7) 0.4474(3) 0.0201(11) Uani 1 1 d U
N1 N 0.8392(2) 0.6861(6) 0.4336(3) 0.0247(10) Uani 1 1 d U
C18 C 0.6374(2) 0.1603(7) 0.2583(4) 0.0222(11) Uani 1 1 d U
C5 C 0.8523(2) 0.7681(8) 0.3739(4) 0.0252(12) Uani 1 1 d U
H5 H 0.8371 0.7540 0.3269 0.030 Uiso 1 1 calc R
C12 C 0.5946(2) 0.1592(7) 0.4649(3) 0.0196(11) Uani 1 1 d U
H12 H 0.5686 0.1176 0.4960 0.023 Uiso 1 1 calc R
C3 C 0.9367(2) 0.9457(7) 0.5095(3) 0.0185(10) Uani 1 1 d U
H3 H 0.9545 1.0335 0.4919 0.022 Uiso 1 1 calc R
O8 O 0.6652(2) 0.0533(6) 0.2351(3) 0.0452(12) Uani 1 1 d U
C17 C 0.6348(2) 0.1936(7) 0.3412(3) 0.0200(10) Uani 1 1 d U
N3 N 0.7089(2) 0.4018(6) 0.4908(3) 0.0252(10) Uani 1 1 d U
C6 C 0.8721(2) 0.7391(7) 0.4909(4) 0.0196(10) Uani 1 1 d U
C4 C 0.9025(2) 0.8615(7) 0.4632(3) 0.0189(11) Uani 1 1 d U
O9 O 0.7543(3) 0.5883(9) 0.2975(4) 0.0697(16) Uani 1 1 d U
H9A H 0.7310 0.6289 0.2692 0.084 Uiso 1 1 d R
H9B H 0.7459 0.5555 0.3409 0.084 Uiso 1 1 d R
C11 C 0.6362(2) 0.2486(7) 0.4943(3) 0.0184(10) Uani 1 1 d U
C10 C 0.6909(3) 0.3918(8) 0.5597(4) 0.0287(12) Uani 1 1 d U
H10 H 0.7063 0.4426 0.6003 0.034 Uiso 1 1 calc R
O11 O 0.7971(3) 0.4622(10) 0.6789(5) 0.095(2) Uani 1 1 d U
H11A H 0.7710 0.4402 0.7071 0.114 Uiso 1 1 d R
H11B H 0.8280 0.4684 0.6973 0.114 Uiso 1 1 d R
O1 O 0.91902(17) 0.5459(5) 0.6915(3) 0.0284(10) Uani 1 1 d U
N4 N 0.6483(2) 0.3011(6) 0.5651(3) 0.0242(10) Uani 1 1 d U
H4A H 0.6314 0.2793 0.6056 0.029 Uiso 1 1 calc R
O10 O 0.2500 0.2500 0.381(3) 0.42(3) Uani 1 2 d S
H10A H 0.2339 0.2748 0.3408 0.505 Uiso 0.50 1 d PR
H10B H 0.2332 0.2071 0.4167 0.505 Uiso 0.50 1 d PR

loop_
_atom_site_aniso_label
_atom_site_aniso_U_11
_atom_site_aniso_U_22
_atom_site_aniso_U_33
_atom_site_aniso_U_23
_atom_site_aniso_U_13
_atom_site_aniso_U_12
O3 0.0175(17) 0.0194(19) 0.0163(19) 0.0023(16) -0.0010(15) -0.0019(15)
O6 0.0211(17) 0.0155(18) 0.0164(18) 0.0010(15) -0.0034(14) -0.0008(15)
O5 0.036(2) 0.023(2) 0.017(2) 0.0054(17) -0.0055(17) -0.0100(18)
C14 0.022(2) 0.017(2) 0.017(2) -0.0015(19) -0.0004(19) 0.0022(19)
C13 0.021(2) 0.016(2) 0.018(2) 0.0006(19) -0.0017(19) 0.0022(19)
C2 0.018(2) 0.015(2) 0.019(2) 0.0002(19) -0.0012(19) -0.0011(18)
O4 0.031(2) 0.0129(19) 0.019(2) -0.0023(16) 0.0002(16) -0.0021(16)
C1 0.021(2) 0.013(2) 0.016(2) 0.001(2) 0.0014(19) -0.0038(19)
O2 0.0200(18) 0.0202(19) 0.0195(19) -0.0003(16) 0.0001(15) -0.0010(16)
C9 0.018(2) 0.017(2) 0.027(3) 0.003(2) 0.000(2) 0.000(2)
C8 0.018(2) 0.016(2) 0.022(2) -0.0003(19) -0.0013(19) -0.0015(19)
C7 0.023(2) 0.020(2) 0.028(2) 0.002(2) -0.001(2) -0.0039(19)
Gd1 0.01652(18) 0.00922(18) 0.01352(19) -0.00014(10) 0.00058(10) 0.00188(10)
Ag2 0.0227(3) 0.0349(3) 0.0364(3) -0.0017(2) -0.0001(2) -0.0140(2)
O7 0.0214(18) 0.025(2) 0.0183(19) 0.0047(16) -0.0003(15) 0.0049(16)
C16 0.023(2) 0.026(2) 0.021(2) -0.001(2) 0.0000(19) -0.0003(19)
N2 0.023(2) 0.022(2) 0.021(2) 0.0020(19) -0.0015(19) -0.0048(19)
C15 0.019(2) 0.023(2) 0.019(2) -0.002(2) -0.001(2) -0.004(2)
N1 0.023(2) 0.027(2) 0.024(2) -0.0026(19) -0.0012(19) -0.0053(19)
C18 0.025(2) 0.021(2) 0.020(2) -0.001(2) 0.000(2) 0.005(2)
C5 0.024(2) 0.028(3) 0.024(3) -0.002(2) -0.003(2) -0.006(2)
C12 0.020(2) 0.020(2) 0.019(2) 0.0007(19) 0.0000(19) -0.0031(19)
C3 0.020(2) 0.016(2) 0.020(2) 0.0014(19) -0.0004(19) -0.0025(19)
O8 0.055(3) 0.047(3) 0.033(2) -0.003(2) 0.001(2) 0.027(2)
C17 0.021(2) 0.021(2) 0.018(2) 0.0014(19) -0.0010(19) 0.0032(19)
N3 0.022(2) 0.029(2) 0.024(2) -0.004(2) -0.0011(19) -0.007(2)
C6 0.015(2) 0.020(2) 0.023(2) -0.002(2) -0.0016(19) -0.0045(19)
C4 0.019(2) 0.017(2) 0.020(2) 0.000(2) -0.001(2) -0.0011(19)
O9 0.061(3) 0.077(4) 0.071(4) -0.011(3) 0.002(3) 0.003(3)
C11 0.019(2) 0.021(2) 0.015(2) 0.000(2) 0.0007(19) -0.004(2)
C10 0.027(2) 0.034(3) 0.026(3) -0.005(2) -0.001(2) -0.008(2)
O11 0.087(4) 0.104(4) 0.095(4) 0.007(4) 0.003(4) 0.009(4)
O1 0.028(2) 0.018(2) 0.039(2) 0.0068(18) -0.0084(19) -0.0025(17)
N4 0.023(2) 0.030(2) 0.020(2) -0.002(2) 0.0018(19) -0.006(2)
O10 0.34(4) 0.49(6) 0.43(6) 0.000 0.000 0.25(5)

loop_
_atom_type_symbol
_atom_type_description
_atom_type_scat_dispersion_real
_atom_type_scat_dispersion_imag
_atom_type_scat_source
C C 0.0033 0.0016 'International Tables Vol C Tables 4.2.6.8 and 6.1.1.4'
H H 0.0000 0.0000 'International Tables Vol C Tables 4.2.6.8 and 6.1.1.4'
N N 0.0061 0.0033 'International Tables Vol C Tables 4.2.6.8 and 6.1.1.4'
O O 0.0106 0.0060 'International Tables Vol C Tables 4.2.6.8 and 6.1.1.4'
Ag Ag -0.8971 1.1015 'International Tables Vol C Tables 4.2.6.8 and 6.1.1.4'
Gd Gd -0.1653 3.9035 'International Tables Vol C Tables 4.2.6.8 and 6.1.1.4'

loop_
_geom_angle_atom_site_label_1
_geom_angle_atom_site_label_2
_geom_angle_atom_site_label_3
_geom_angle
_geom_angle_site_symmetry_1
_geom_angle_site_symmetry_3
C1 O3 Gd1 126.4(4) . 6_666
C14 O6 Gd1 136.1(4) . .
C14 O6 Gd1 89.6(3) . 3_645
Gd1 O6 Gd1 130.50(16) . 3_645
C14 O5 Gd1 97.3(4) . 3_645
O5 C14 O6 120.0(5) . .
O5 C14 C13 121.0(5) . .
O6 C14 C13 119.0(5) . .
O5 C14 Gd1 57.2(3) . 3_645
O6 C14 Gd1 63.8(3) . 3_645
C13 C14 Gd1 168.0(4) . 3_645
C12 C13 C17 121.0(6) . .
C12 C13 C14 118.9(5) . .
C17 C13 C14 120.0(5) . .
C3 C2 C8 120.9(5) . .
C3 C2 C1 114.6(5) . .
C8 C2 C1 124.5(5) . .
C1 O4 Gd1 135.9(4) . 8_766
O4 C1 O3 124.0(5) . .
O4 C1 C2 116.3(5) . .
O3 C1 C2 119.4(5) . .
C9 O2 Gd1 129.0(4) . 6_666
O2 C9 O1 123.0(6) . .
O2 C9 C8 120.3(5) . .
O1 C9 C8 116.7(6) . .
C7 C8 C2 119.6(6) . .
C7 C8 C9 117.3(5) . .
C2 C8 C9 123.1(5) . .
C6 C7 C8 118.9(6) . .
C6 C7 H7 120.6 . .
C8 C7 H7 120.6 . .
O3 Gd1 O2 73.74(13) 6_556 6_556
O3 Gd1 O4 151.54(15) 6_556 8_745
O2 Gd1 O4 94.84(14) 6_556 8_745
O3 Gd1 O7 98.28(13) 6_556 .
O2 Gd1 O7 144.82(15) 6_556 .
O4 Gd1 O7 75.88(14) 8_745 .
O3 Gd1 O1 87.59(16) 6_556 8_755
O2 Gd1 O1 142.39(14) 6_556 8_755
O4 Gd1 O1 114.90(16) 8_745 8_755
O7 Gd1 O1 68.80(15) . 8_755
O3 Gd1 O5 126.83(14) 6_556 3_655
O2 Gd1 O5 81.80(15) 6_556 3_655
O4 Gd1 O5 75.22(14) 8_745 3_655
O7 Gd1 O5 126.32(14) . 3_655
O1 Gd1 O5 84.10(16) 8_755 3_655
O3 Gd1 O6 77.53(14) 6_556 .
O2 Gd1 O6 73.66(14) 6_556 .
O4 Gd1 O6 74.22(14) 8_745 .
O7 Gd1 O6 71.16(14) . .
O1 Gd1 O6 134.47(15) 8_755 .
O5 Gd1 O6 138.58(14) 3_655 .
O3 Gd1 O6 75.72(13) 6_556 3_655
O2 Gd1 O6 72.29(14) 6_556 3_655
O4 Gd1 O6 126.41(14) 8_745 3_655
O7 Gd1 O6 140.13(14) . 3_655
O1 Gd1 O6 71.57(14) 8_755 3_655
O5 Gd1 O6 51.84(13) 3_655 3_655
O6 Gd1 O6 141.28(3) . 3_655
O3 Gd1 C14 101.39(16) 6_556 3_655
O2 Gd1 C14 72.96(15) 6_556 3_655
O4 Gd1 C14 99.86(16) 8_745 3_655
O7 Gd1 C14 141.60(15) . 3_655
O1 Gd1 C14 79.39(16) 8_755 3_655
O5 Gd1 C14 25.51(16) 3_655 3_655
O6 Gd1 C14 145.43(15) . 3_655
O6 Gd1 C14 26.61(15) 3_655 3_655
N1 Ag2 N3 169.2(2) . .
N1 Ag2 H9B 94.5 . .
N3 Ag2 H9B 95.6 . .
C18 O7 Gd1 130.5(4) . .
C17 C16 C15 118.1(6) . .
C17 C16 H16 120.9 . .
C15 C16 H16 120.9 . .
C5 N2 C4 107.7(5) . .
C5 N2 H2A 126.2 . .
C4 N2 H2A 126.2 . .
N3 C15 C16 130.4(6) . .
N3 C15 C11 108.2(5) . .
C16 C15 C11 121.4(6) . .
C5 N1 C6 105.7(5) . .
C5 N1 Ag2 129.5(4) . .
C6 N1 Ag2 123.7(4) . .
O8 C18 O7 122.9(6) . .
O8 C18 C17 119.7(6) . .
O7 C18 C17 117.2(5) . .
N1 C5 N2 112.5(6) . .
N1 C5 H5 123.8 . .
N2 C5 H5 123.8 . .
C13 C12 C11 117.7(6) . .
C13 C12 H12 121.1 . .
C11 C12 H12 121.1 . .
C2 C3 C4 118.0(5) . .
C2 C3 H3 121.0 . .
C4 C3 H3 121.0 . .
C16 C17 C13 120.7(6) . .
C16 C17 C18 116.4(5) . .
C13 C17 C18 122.8(5) . .
C10 N3 C15 105.8(5) . .
C10 N3 Ag2 127.7(4) . .
C15 N3 Ag2 126.5(4) . .
C7 C6 C4 120.8(5) . .
C7 C6 N1 130.9(6) . .
C4 C6 N1 108.3(5) . .
N2 C4 C6 105.8(5) . .
N2 C4 C3 132.9(6) . .
C6 C4 C3 121.4(6) . .
H9A O9 H9B 120.0 . .
N4 C11 C15 105.6(5) . .
N4 C11 C12 133.5(5) . .
C15 C11 C12 120.9(6) . .
N3 C10 N4 112.7(6) . .
N3 C10 H10 123.6 . .
N4 C10 H10 123.6 . .
H11A O11 H11B 120.0 . .
C9 O1 Gd1 133.9(4) . 8_756
C10 N4 C11 107.7(5) . .
C10 N4 H4A 126.1 . .
C11 N4 H4A 126.1 . .
H10A O10 H10B 120.0 . .

loop_
_geom_bond_atom_site_label_1
_geom_bond_atom_site_label_2
_geom_bond_distance
_geom_bond_site_symmetry_2
O3 C1 1.270(7) .
O3 Gd1 2.322(4) 6_666
O6 C14 1.286(7) .
O6 Gd1 2.483(4) .
O6 Gd1 2.576(4) 3_645
O5 C14 1.246(7) .
O5 Gd1 2.433(4) 3_645
C14 C13 1.494(8) .
C14 Gd1 2.870(6) 3_645
C13 C12 1.381(9) .
C13 C17 1.430(8) .
C2 C3 1.378(8) .
C2 C8 1.429(8) .
C2 C1 1.511(8) .
O4 C1 1.247(7) .
O4 Gd1 2.345(4) 8_766
O2 C9 1.258(8) .
O2 Gd1 2.337(4) 6_666
C9 O1 1.260(7) .
C9 C8 1.491(9) .
C8 C7 1.396(8) .
C7 C6 1.382(9) .
C7 H7 0.9300 .
Gd1 O3 2.322(4) 6_556
Gd1 O2 2.337(4) 6_556
Gd1 O4 2.345(4) 8_745
Gd1 O7 2.346(4) .
Gd1 O1 2.354(4) 8_755
Gd1 O5 2.433(4) 3_655
Gd1 O6 2.576(4) 3_655
Gd1 C14 2.870(6) 3_655
Ag2 N1 2.118(5) .
Ag2 N3 2.121(5) .
Ag2 H9B 2.0913 .
O7 C18 1.283(7) .
C16 C17 1.375(8) .
C16 C15 1.391(9) .
C16 H16 0.9300 .
N2 C5 1.334(8) .
N2 C4 1.376(8) .
N2 H2A 0.8600 .
C15 N3 1.390(8) .
C15 C11 1.399(8) .
N1 C5 1.316(8) .
N1 C6 1.394(8) .
C18 O8 1.226(8) .
C18 C17 1.507(9) .
C5 H5 0.9300 .
C12 C11 1.402(8) .
C12 H12 0.9300 .
C3 C4 1.397(8) .
C3 H3 0.9300 .
N3 C10 1.313(8) .
C6 C4 1.390(8) .
O9 H9A 0.8499 .
O9 H9B 0.8500 .
C11 N4 1.373(8) .
C10 N4 1.332(8) .
C10 H10 0.9300 .
O11 H11A 0.8500 .
O11 H11B 0.8499 .
O1 Gd1 2.354(4) 8_756
N4 H4A 0.8600 .
O10 H10A 0.8499 .
O10 H10B 0.8500 .

loop_
_geom_torsion_atom_site_label_1
_geom_torsion_atom_site_label_2
_geom_torsion_atom_site_label_3
_geom_torsion_atom_site_label_4
_geom_torsion
_geom_torsion_site_symmetry_1
_geom_torsion_site_symmetry_4
Gd1 O5 C14 O6 12.0(6) 3_645 .
Gd1 O5 C14 C13 -166.0(5) 3_645 .
Gd1 O6 C14 O5 147.1(4) . .
Gd1 O6 C14 O5 -11.2(5) 3_645 .
Gd1 O6 C14 C13 -34.9(8) . .
Gd1 O6 C14 C13 166.8(5) 3_645 .
Gd1 O6 C14 Gd1 158.3(5) . 3_645
O5 C14 C13 C12 -36.4(8) . .
O6 C14 C13 C12 145.7(6) . .
Gd1 C14 C13 C12 -114.0(19) 3_645 .
O5 C14 C13 C17 145.0(6) . .
O6 C14 C13 C17 -33.0(8) . .
Gd1 C14 C13 C17 67(2) 3_645 .
Gd1 O4 C1 O3 -48.6(9) 8_766 .
Gd1 O4 C1 C2 136.6(5) 8_766 .
Gd1 O3 C1 O4 89.8(6) 6_666 .
Gd1 O3 C1 C2 -95.6(6) 6_666 .
C3 C2 C1 O4 50.1(7) . .
C8 C2 C1 O4 -131.0(6) . .
C3 C2 C1 O3 -124.9(6) . .
C8 C2 C1 O3 54.0(8) . .
Gd1 O2 C9 O1 85.9(7) 6_666 .
Gd1 O2 C9 C8 -94.2(6) 6_666 .
C3 C2 C8 C7 -4.5(9) . .
C1 C2 C8 C7 176.6(5) . .
C3 C2 C8 C9 174.3(5) . .
C1 C2 C8 C9 -4.5(9) . .
O2 C9 C8 C7 -150.2(6) . .
O1 C9 C8 C7 29.6(8) . .
O2 C9 C8 C2 30.9(9) . .
O1 C9 C8 C2 -149.2(6) . .
C2 C8 C7 C6 3.4(9) . .
C9 C8 C7 C6 -175.6(5) . .
C14 O6 Gd1 O3 -25.4(5) . 6_556
Gd1 O6 Gd1 O3 125.5(2) 3_645 6_556
C14 O6 Gd1 O2 -101.8(5) . 6_556
Gd1 O6 Gd1 O2 49.1(2) 3_645 6_556
C14 O6 Gd1 O4 158.1(5) . 8_745
Gd1 O6 Gd1 O4 -51.0(2) 3_645 8_745
C14 O6 Gd1 O7 78.0(5) . .
Gd1 O6 Gd1 O7 -131.1(2) 3_645 .
C14 O6 Gd1 O1 48.5(6) . 8_755
Gd1 O6 Gd1 O1 -160.6(2) 3_645 8_755
C14 O6 Gd1 O5 -158.0(5) . 3_655
Gd1 O6 Gd1 O5 -7.1(3) 3_645 3_655
C14 O6 Gd1 O6 -72.5(5) . 3_655
Gd1 O6 Gd1 O6 78.4(3) 3_645 3_655
C14 O6 Gd1 C14 -117.4(5) . 3_655
Gd1 O6 Gd1 C14 33.5(4) 3_645 3_655
O3 Gd1 O7 C18 52.9(5) 6_556 .
O2 Gd1 O7 C18 -20.6(6) 6_556 .
O4 Gd1 O7 C18 -98.7(5) 8_745 .
O1 Gd1 O7 C18 137.0(5) 8_755 .
O5 Gd1 O7 C18 -157.9(5) 3_655 .
O6 Gd1 O7 C18 -20.8(5) . .
O6 Gd1 O7 C18 130.5(5) 3_655 .
C14 Gd1 O7 C18 173.2(5) 3_655 .
C17 C16 C15 N3 -175.0(6) . .
C17 C16 C15 C11 3.5(9) . .
N3 Ag2 N1 C5 -153.2(10) . .
N3 Ag2 N1 C6 12.9(14) . .
Gd1 O7 C18 O8 131.7(6) . .
Gd1 O7 C18 C17 -52.4(7) . .
C6 N1 C5 N2 -2.1(7) . .
Ag2 N1 C5 N2 165.9(4) . .
C4 N2 C5 N1 -0.1(8) . .
C17 C13 C12 C11 2.6(9) . .
C14 C13 C12 C11 -176.0(5) . .
C8 C2 C3 C4 -0.2(8) . .
C1 C2 C3 C4 178.7(5) . .
C15 C16 C17 C13 -1.1(9) . .
C15 C16 C17 C18 -178.8(5) . .
C12 C13 C17 C16 -2.0(9) . .
C14 C13 C17 C16 176.6(5) . .
C12 C13 C17 C18 175.5(5) . .
C14 C13 C17 C18 -5.8(9) . .
O8 C18 C17 C16 80.9(8) . .
O7 C18 C17 C16 -95.1(7) . .
O8 C18 C17 C13 -96.8(8) . .
O7 C18 C17 C13 87.2(7) . .
C16 C15 N3 C10 179.7(7) . .
C11 C15 N3 C10 1.0(7) . .
C16 C15 N3 Ag2 2.9(10) . .
C11 C15 N3 Ag2 -175.8(4) . .
N1 Ag2 N3 C10 4.6(15) . .
N1 Ag2 N3 C15 -179.3(9) . .
C8 C7 C6 C4 2.4(9) . .
C8 C7 C6 N1 178.9(6) . .
C5 N1 C6 C7 -173.3(7) . .
Ag2 N1 C6 C7 17.8(9) . .
C5 N1 C6 C4 3.5(7) . .
Ag2 N1 C6 C4 -165.3(4) . .
C5 N2 C4 C6 2.3(7) . .
C5 N2 C4 C3 -176.6(7) . .
C7 C6 C4 N2 173.6(6) . .
N1 C6 C4 N2 -3.6(7) . .
C7 C6 C4 C3 -7.3(9) . .
N1 C6 C4 C3 175.5(5) . .
C2 C3 C4 N2 -175.2(6) . .
C2 C3 C4 C6 6.1(9) . .
N3 C15 C11 N4 -1.7(7) . .
C16 C15 C11 N4 179.5(6) . .
N3 C15 C11 C12 175.9(5) . .
C16 C15 C11 C12 -2.9(9) . .
C13 C12 C11 N4 176.5(6) . .
C13 C12 C11 C15 -0.2(9) . .
C15 N3 C10 N4 0.1(8) . .
Ag2 N3 C10 N4 176.8(4) . .
O2 C9 O1 Gd1 -66.2(9) . 8_756
C8 C9 O1 Gd1 114.0(6) . 8_756
N3 C10 N4 C11 -1.2(8) . .
C15 C11 N4 C10 1.7(7) . .
C12 C11 N4 C10 -175.4(7) . .
